data_1568494
loop_
_publ_author_name
'Geers, Madeleine'
'Lee, Jie Yie'
'Ling, Sanliang'
'Fabelo, Oscar'
'Ca&#xf1;adillas-Delgado, Laura'
'Cliffe, Matthew J.'

_publ_section_title
;
 Non-collinear magnetism in the post-perovskite thiocyanate frameworks
 CsM(NCS)<sub>3</sub>.
;
_journal_issue 13
_journal_name_full 'Chemical science'
_journal_page_first 3531
_journal_page_last 3540
_journal_paper_doi 10.1039/d2sc06861c
_journal_volume 14
_journal_year 2023
_chemical_formula_moiety 'C6 Mn2 N6 S6, 2(Cs)'
_chemical_formula_sum 'C6 Cs2 Mn2 N6 S6'
_chemical_formula_weight 724.2
_chemical_name_systematic 'Caesium manganese trithiocyanate'
_space_group_IT_number 14
_space_group_name_Hall '-P 2yn'
_space_group_name_H-M_alt 'P 1 21/n 1'
_symmetry_cell_setting monoclinic
_symmetry_Int_Tables_number 14
_symmetry_space_group_name_Hall '-P 2yn'
_symmetry_space_group_name_H-M 'P 1 21/n 1'
_audit_update_record
;
2023-02-07 deposited with the CCDC.	2023-02-21 downloaded from the CCDC.
;
_cell_angle_alpha 90
_cell_angle_beta 96.346(2)
_cell_angle_gamma 90
_cell_formula_units_Z 2
_cell_length_a 12.8136(5)
_cell_length_b 13.4916(7)
_cell_length_c 5.6692(2)
_cell_measurement_reflns_used 126
_cell_measurement_temperature 300
_cell_measurement_theta_max 60.9
_cell_measurement_theta_min 4.3
_cell_volume 974.06(7)
_diffrn_ambient_temperature 300
_diffrn_detector_area_resol_mean '1.56 mm vert. 2.5 mm hor.'
_diffrn_measured_fraction_theta_full 0.79
_diffrn_measured_fraction_theta_max 0.66
_diffrn_measurement_device_type 'D19 position-sensitive detector diffractometer'
_diffrn_measurement_method 'omega step-scans'
_diffrn_radiation_monochromator 'copper 331'
_diffrn_radiation_probe neutron
_diffrn_radiation_type neutron
_diffrn_radiation_wavelength 1.4551
_diffrn_reflns_av_R_equivalents 0.0264
_diffrn_reflns_av_unetI/netI 0.0116
_diffrn_reflns_limit_h_max 13
_diffrn_reflns_limit_h_min -15
_diffrn_reflns_limit_k_max 11
_diffrn_reflns_limit_k_min -13
_diffrn_reflns_limit_l_max 6
_diffrn_reflns_limit_l_min -3
_diffrn_reflns_number 2318
_diffrn_reflns_theta_full 24.27
_diffrn_reflns_theta_max 60.64
_diffrn_reflns_theta_min 4.51
_diffrn_source 'neutron source'
_diffrn_source_power 55MW
_diffrn_source_type 'ILL High Flux Reactor, beam H11'
_exptl_absorpt_coefficient_mu 0.016
_exptl_crystal_colour green
_exptl_crystal_density_diffrn 2.469
_exptl_crystal_description prism
_exptl_crystal_F_000 232.996
_exptl_crystal_recrystallization_method 'Re-crystallisation from solvent: Water'
_exptl_crystal_size_max 6.3
_exptl_crystal_size_mid 2.6
_exptl_crystal_size_min 1.1
_exptl_crystal_size_rad 3
_refine_ls_extinction_method none
_refine_ls_goodness_of_fit_gt 1.71
_refine_ls_goodness_of_fit_ref 1.70
_refine_ls_number_constraints 0
_refine_ls_number_parameters 103
_refine_ls_number_reflns 1158
_refine_ls_number_restraints 0
_refine_ls_R_factor_all 0.0427
_refine_ls_R_factor_gt 0.0386
_refine_ls_shift/su_max 0.0048
_refine_ls_shift/su_mean 0.0007
_refine_ls_structure_factor_coef F
_refine_ls_weighting_details w=1/(\s^2^(F)+0.0016F^2^)
_refine_ls_weighting_scheme sigma
_refine_ls_wR_factor_gt 0.0726
_refine_ls_wR_factor_ref 0.0761
_reflns_number_gt 1046
_reflns_number_total 1158
_reflns_threshold_expression I>3\s(I)
_cod_data_source_file d2sc06861c2.cif
_cod_data_source_block I_CCDC3
_cod_depositor_comments 'Adding full bibliography for 1568490--1568497.cif.'
_cod_database_code 1568494

loop_
_space_group_symop_id
_space_group_symop_operation_xyz
1 x,y,z
2 -x+1/2,y+1/2,-z+1/2
3 -x,-y,-z
4 x+1/2,-y+1/2,z+1/2

loop_
_atom_site_label
_atom_site_type_symbol
_atom_site_fract_x
_atom_site_fract_y
_atom_site_fract_z
_atom_site_adp_type
_atom_site_U_iso_or_equiv
_atom_site_site_symmetry_multiplicity
_atom_site_occupancy
_atom_site_calc_flag
_atom_site_refinement_flags
_atom_site_disorder_assembly
_atom_site_disorder_group
N2 N 0.42275(8) 0.44064(10) 0.28062(15) Uani 0.0364(5) 4 1 d . . .
N3 N 0.16681(9) 0.50759(11) -0.0445(2) Uani 0.0509(6) 4 1 d . . .
N1 N -0.03062(9) 0.59148(10) -0.31449(16) Uani 0.0420(5) 4 1 d . . .
C2 C 0.42063(10) 0.40457(13) 0.46674(19) Uani 0.0306(6) 4 1 d . . .
C1 C -0.01056(11) 0.62368(13) -0.49270(20) Uani 0.0319(6) 4 1 d . . .
C3 C 0.23974(10) 0.55217(13) -0.0891(2) Uani 0.0368(6) 4 1 d . . .
Cs1 Cs 0.21707(15) 0.27334(20) 0.1494(3) Uani 0.0492(8) 4 1 d . . .
S3 S 0.3406(3) 0.6178(4) -0.1501(6) Uani 0.0460(14) 4 1 d . . .
S1 S 0.0185(3) 0.6698(3) -0.7458(5) Uani 0.0367(12) 4 1 d . . .
S2 S 0.4175(3) 0.3492(3) 0.7203(5) Uani 0.0463(14) 4 1 d . . .
Mn1 Mn 0 0.5 0 Uani 0.0315(13) 2 1 d . . .
Mn2 Mn 0.5 0.5 0 Uani 0.0303(12) 2 1 d . . .

loop_
_atom_site_aniso_label
_atom_site_aniso_type_symbol
_atom_site_aniso_U_11
_atom_site_aniso_U_22
_atom_site_aniso_U_33
_atom_site_aniso_U_12
_atom_site_aniso_U_13
_atom_site_aniso_U_23
N2 N 0.0420(7) 0.0428(11) 0.0251(6) -0.0067(5) 0.0070(4) 0.0032(4)
N3 N 0.0326(6) 0.0589(13) 0.0633(8) -0.0056(6) 0.0142(5) 0.0050(5)
N1 N 0.0583(7) 0.0410(11) 0.0285(6) 0.0022(5) 0.0129(5) 0.0040(4)
C2 C 0.0364(8) 0.0329(13) 0.0231(7) -0.0071(6) 0.0060(5) -0.0008(5)
C1 C 0.0400(8) 0.0296(13) 0.0266(7) 0.0016(6) 0.0058(5) 0.0013(5)
C3 C 0.0264(7) 0.0389(14) 0.0463(8) -0.0020(6) 0.0087(5) 0.0026(5)
Cs1 Cs 0.0380(10) 0.055(2) 0.0534(11) 0.0050(9) -0.0015(7) -0.0070(8)
S3 S 0.0344(18) 0.046(3) 0.058(2) -0.0019(16) 0.0080(14) 0.0175(17)
S1 S 0.0420(17) 0.038(3) 0.0315(14) -0.0081(15) 0.0082(11) 0.0037(12)
S2 S 0.065(2) 0.046(3) 0.0285(15) -0.0142(19) 0.0072(13) 0.0039(14)
Mn1 Mn 0.0329(17) 0.035(3) 0.0271(15) -0.0033(15) 0.0078(12) 0.0024(12)
Mn2 Mn 0.0313(16) 0.037(3) 0.0226(14) -0.0029(14) 0.0037(11) 0.0029(11)

loop_
_atom_type_symbol
_atom_type_scat_length_neutron
_atom_type_scat_source
C 6.646 International_Tables_Vol_C
Cs 5.420 International_Tables_Vol_C
Mn -3.730 International_Tables_Vol_C
N 9.360 International_Tables_Vol_C
S 2.847 International_Tables_Vol_C

loop_
_exptl_crystal_face_index_h
_exptl_crystal_face_index_k
_exptl_crystal_face_index_l
_exptl_crystal_face_perp_dist
? ? ? ?

loop_
_geom_angle_atom_site_label_1
_geom_angle_atom_site_label_2
_geom_angle_atom_site_label_3
_geom_angle_site_symmetry_1
_geom_angle_site_symmetry_2
_geom_angle_site_symmetry_3
_geom_angle
_geom_angle_publ_flag
C2 N2 Cs1 . . . 80.22(9) ?
C2 N2 Mn2 . . . 153.70(9) ?
Cs1 N2 Mn2 . . . 119.25(5) ?
C3 N3 Cs1 . . . 115.16(11) ?
C3 N3 Mn1 . . . 150.53(13) ?
Cs1 N3 Mn1 . . . 94.15(6) ?
C1 N1 Cs1 . . 3_565 106.55(11) ?
C1 N1 Mn1 . . . 153.66(12) ?
Cs1 N1 Mn1 3_565 . . 98.96(5) ?
N2 C2 Cs1 . . . 80.54(9) ?
N2 C2 S2 . . . 177.3(2) ?
Cs1 C2 S2 . . . 97.65(15) ?
N1 C1 S1 . . . 179.73(17) ?
N3 C3 S3 . . . 178.4(2) ?
N2 Cs1 N3 . . . 64.98(5) ?
N2 Cs1 N1 . . 3_565 97.97(7) ?
N2 Cs1 C2 . . . 19.24(3) ?
N2 Cs1 Cs1 . . 1_554 97.46(5) ?
N2 Cs1 Cs1 . . 1_556 82.54(4) ?
N2 Cs1 S3 . . 2_544 129.88(9) ?
N2 Cs1 S3 . . 2_545 114.66(8) ?
N2 Cs1 S1 . . 2_544 63.16(7) ?
N2 Cs1 S1 . . 3_564 123.31(10) ?
N2 Cs1 Mn1 . . . 92.30(6) ?
N3 Cs1 N1 . . 3_565 56.34(5) ?
N3 Cs1 C2 . . . 78.34(6) ?
N3 Cs1 Cs1 . . 1_554 72.32(5) ?
N3 Cs1 Cs1 . . 1_556 107.68(6) ?
N3 Cs1 S3 . . 2_544 106.18(9) ?
N3 Cs1 S3 . . 2_545 137.52(10) ?
N3 Cs1 S1 . . 2_544 123.10(9) ?
N3 Cs1 S1 . . 3_564 59.16(7) ?
N3 Cs1 Mn1 . . . 31.57(3) ?
N1 Cs1 C2 3_565 . . 95.68(7) ?
N1 Cs1 Cs1 3_565 . 1_554 111.84(5) ?
N1 Cs1 Cs1 3_565 . 1_556 68.16(4) ?
N1 Cs1 S3 3_565 . 2_544 118.15(8) ?
N1 Cs1 S3 3_565 . 2_545 83.09(8) ?
N1 Cs1 S1 3_565 . 2_544 151.40(8) ?
N1 Cs1 S1 3_565 . 3_564 58.47(6) ?
N1 Cs1 Mn1 3_565 . . 31.01(3) ?
C2 Cs1 Cs1 . . 1_554 115.70(6) ?
C2 Cs1 Cs1 . . 1_556 64.30(4) ?
C2 Cs1 S3 . . 2_544 142.51(9) ?
C2 Cs1 S3 . . 2_545 95.42(7) ?
C2 Cs1 S1 . . 2_544 59.17(7) ?
C2 Cs1 S1 . . 3_564 137.28(10) ?
C2 Cs1 Mn1 . . . 100.21(7) ?
Cs1 Cs1 Cs1 1_554 . 1_556 180 ?
Cs1 Cs1 S3 1_554 . 2_544 38.96(8) ?
Cs1 Cs1 S3 1_554 . 2_545 142.72(9) ?
Cs1 Cs1 S1 1_554 . 2_544 92.70(6) ?
Cs1 Cs1 S1 1_554 . 3_564 57.74(6) ?
Cs1 Cs1 Mn1 1_554 . . 82.54(4) ?
Cs1 Cs1 S3 1_556 . 2_544 141.04(10) ?
Cs1 Cs1 S3 1_556 . 2_545 37.28(7) ?
Cs1 Cs1 S1 1_556 . 2_544 87.30(6) ?
Cs1 Cs1 S1 1_556 . 3_564 122.26(7) ?
Cs1 Cs1 Mn1 1_556 . . 97.46(5) ?
S3 Cs1 S3 2_544 . 2_545 103.76(12) ?
S3 Cs1 S1 2_544 . 2_544 90.08(9) ?
S3 Cs1 S1 2_544 . 3_564 62.54(9) ?
S3 Cs1 Mn1 2_544 . . 101.38(8) ?
S3 Cs1 S1 2_545 . 2_544 85.90(9) ?
S3 Cs1 S1 2_545 . 3_564 112.35(9) ?
S3 Cs1 Mn1 2_545 . . 112.99(8) ?
S1 Cs1 S1 2_544 . 3_564 149.46(9) ?
S1 Cs1 Mn1 2_544 . . 154.30(9) ?
S1 Cs1 Mn1 3_564 . . 39.82(6) ?
C3 S3 Cs1 . . 2_554 112.97(16) ?
C3 S3 Cs1 . . 2_555 85.10(15) ?
Cs1 S3 Cs1 2_554 . 2_555 103.76(13) ?
C1 S1 Cs1 . . 2_554 108.06(13) ?
C1 S1 Cs1 . . 3_564 111.98(15) ?
Cs1 S1 Cs1 2_554 . 3_564 134.51(12) ?
N3 Mn1 N3 . . 3_565 180 ?
N3 Mn1 N1 . . . 88.21(5) ?
N3 Mn1 N1 . . 3_565 91.79(5) ?
N3 Mn1 Cs1 . . . 54.28(5) ?
N3 Mn1 Cs1 . . 3_565 125.72(5) ?
N3 Mn1 N1 3_565 . . 91.79(5) ?
N3 Mn1 N1 3_565 . 3_565 88.21(5) ?
N3 Mn1 Cs1 3_565 . . 125.72(5) ?
N3 Mn1 Cs1 3_565 . 3_565 54.28(5) ?
N1 Mn1 N1 . . 3_565 180 ?
N1 Mn1 Cs1 . . . 129.97(4) ?
N1 Mn1 Cs1 . . 3_565 50.03(4) ?
N1 Mn1 Cs1 3_565 . . 50.03(4) ?
N1 Mn1 Cs1 3_565 . 3_565 129.97(4) ?
Cs1 Mn1 Cs1 . . 3_565 180 ?
N2 Mn2 N2 . . 3_665 180 ?

loop_
_geom_bond_atom_site_label_1
_geom_bond_atom_site_label_2
_geom_bond_site_symmetry_1
_geom_bond_site_symmetry_2
_geom_bond_distance
_geom_bond_publ_flag
N2 C2 . . 1.1650(16) ?
N2 Cs1 . . 3.487(2) ?
N2 Mn2 . . 2.1213(10) ?
N3 C3 . . 1.1624(19) ?
N3 Cs1 . . 3.384(3) ?
N3 Mn1 . . 2.1821(11) ?
N1 C1 . . 1.1546(16) ?
N1 Cs1 . 3_565 3.226(3) ?
N1 Mn1 . . 2.1682(11) ?
C2 Cs1 . . 3.484(2) ?
C2 S2 . . 1.624(3) ?
C1 S1 . . 1.644(3) ?
C3 S3 . . 1.636(4) ?
Cs1 Cs1 . 1_554 5.669(3) ?
Cs1 Cs1 . 1_556 5.669(3) ?
Cs1 S3 . 2_544 3.535(5) ?
Cs1 S3 . 2_545 3.670(5) ?
Cs1 S1 . 2_544 3.650(4) ?
Cs1 S1 . 3_564 3.661(3) ?
Cs1 Mn1 . . 4.158(2) ?

loop_
_geom_hbond_atom_site_label_D
_geom_hbond_atom_site_label_H
_geom_hbond_atom_site_label_A
_geom_hbond_site_symmetry_D
_geom_hbond_site_symmetry_H
_geom_hbond_site_symmetry_A
_geom_hbond_distance_DH
_geom_hbond_distance_HA
_geom_hbond_distance_DA
_geom_hbond_angle_DHA
_geom_hbond_publ_flag
? ? ? ? ? ? ? ? ? ? ?

loop_
_geom_torsion_atom_site_label_1
_geom_torsion_atom_site_label_2
_geom_torsion_atom_site_label_3
_geom_torsion_atom_site_label_4
_geom_torsion_site_symmetry_1
_geom_torsion_site_symmetry_2
_geom_torsion_site_symmetry_3
_geom_torsion_site_symmetry_4
_geom_torsion
_geom_torsion_publ_flag
? ? ? ? ? ? ? ? ? ?

loop_
_restr_angle_atom_site_label_1
_restr_angle_site_symmetry_1
_restr_angle_atom_site_label_2
_restr_angle_site_symmetry_2
_restr_angle_atom_site_label_3
_restr_angle_site_symmetry_3
_restr_angle_target
_restr_angle_target_weight_param
? ? ? ? ? ? ? ?

loop_
_restr_distance_atom_site_label_1
_restr_distance_site_symmetry_1
_restr_distance_atom_site_label_2
_restr_distance_site_symmetry_2
_restr_distance_target
_restr_distance_target_weight_param
? ? ? ? ? ?

loop_
_restr_equal_angle_atom_site_label_1
_restr_equal_angle_site_symmetry_1
_restr_equal_angle_atom_site_label_2
_restr_equal_angle_site_symmetry_2
_restr_equal_angle_atom_site_label_3
_restr_equal_angle_site_symmetry_3
_restr_equal_angle_class_class_id
_restr_equal_angle_class_target_weight_param
? ? ? ? ? ? ? ?

loop_
_restr_equal_distance_atom_site_label_1
_restr_equal_distance_site_symmetry_1
_restr_equal_distance_atom_site_label_2
_restr_equal_distance_site_symmetry_2
_restr_equal_distance_class_class_id
_restr_equal_distance_class_target_weight_param
? ? ? ? ? ?

loop_
_restr_equal_torsion_atom_site_label_1
_restr_equal_torsion_site_symmetry_1
_restr_equal_torsion_atom_site_label_2
_restr_equal_torsion_site_symmetry_2
_restr_equal_torsion_atom_site_label_3
_restr_equal_torsion_site_symmetry_3
_restr_equal_torsion_atom_site_label_4
_restr_equal_torsion_site_symmetry_4
_restr_equal_torsion_class_class_id
_restr_equal_torsion_class_target_weight_param
? ? ? ? ? ? ? ? ? ?

loop_
_restr_torsion_atom_site_label_1
_restr_torsion_site_symmetry_1
_restr_torsion_atom_site_label_2
_restr_torsion_site_symmetry_2
_restr_torsion_atom_site_label_3
_restr_torsion_site_symmetry_3
_restr_torsion_atom_site_label_4
_restr_torsion_site_symmetry_4
_restr_torsion_angle_target
_restr_torsion_weight_param
? ? ? ? ? ? ? ? ? ?

loop_
_twin_individual_id
_twin_individual_mass_fraction_refined
_twin_individual_twin_matrix_11
_twin_individual_twin_matrix_12
_twin_individual_twin_matrix_13
_twin_individual_twin_matrix_21
_twin_individual_twin_matrix_22
_twin_individual_twin_matrix_23
_twin_individual_twin_matrix_31
_twin_individual_twin_matrix_32
_twin_individual_twin_matrix_33
? ? ? ? ? ? ? ? ? ? ?

loop_
_jana_atom_site_adp_c_label
_jana_atom_site_adp_c_type_symbol
_jana_atom_site_adp_c_111
_jana_atom_site_adp_c_112
_jana_atom_site_adp_c_113
_jana_atom_site_adp_c_122
_jana_atom_site_adp_c_123
_jana_atom_site_adp_c_133
_jana_atom_site_adp_c_222
_jana_atom_site_adp_c_223
_jana_atom_site_adp_c_233
_jana_atom_site_adp_c_333
? ? ? ? ? ? ? ? ? ? ? ?

loop_
_jana_atom_site_adp_d_label
_jana_atom_site_adp_d_type_symbol
_jana_atom_site_adp_d_1111
_jana_atom_site_adp_d_1112
_jana_atom_site_adp_d_1113
_jana_atom_site_adp_d_1122
_jana_atom_site_adp_d_1123
_jana_atom_site_adp_d_1133
_jana_atom_site_adp_d_1222
_jana_atom_site_adp_d_1223
_jana_atom_site_adp_d_1233
_jana_atom_site_adp_d_1333
_jana_atom_site_adp_d_2222
_jana_atom_site_adp_d_2223
_jana_atom_site_adp_d_2233
_jana_atom_site_adp_d_2333
_jana_atom_site_adp_d_3333
? ? ? ? ? ? ? ? ? ? ? ? ? ? ? ? ?

loop_
_jana_atom_site_adp_e_label
_jana_atom_site_adp_e_type_symbol
_jana_atom_site_adp_e_11111
_jana_atom_site_adp_e_11112
_jana_atom_site_adp_e_11113
_jana_atom_site_adp_e_11122
_jana_atom_site_adp_e_11123
_jana_atom_site_adp_e_11133
_jana_atom_site_adp_e_11222
_jana_atom_site_adp_e_11223
_jana_atom_site_adp_e_11233
_jana_atom_site_adp_e_11333
_jana_atom_site_adp_e_12222
_jana_atom_site_adp_e_12223
_jana_atom_site_adp_e_12233
_jana_atom_site_adp_e_12333
_jana_atom_site_adp_e_13333
_jana_atom_site_adp_e_22222
_jana_atom_site_adp_e_22223
_jana_atom_site_adp_e_22233
_jana_atom_site_adp_e_22333
_jana_atom_site_adp_e_23333
_jana_atom_site_adp_e_33333
? ? ? ? ? ? ? ? ? ? ? ? ? ? ? ? ? ? ? ? ? ? ?

loop_
_jana_atom_site_adp_f_label
_jana_atom_site_adp_f_type_symbol
_jana_atom_site_adp_f_111111
_jana_atom_site_adp_f_111112
_jana_atom_site_adp_f_111113
_jana_atom_site_adp_f_111122
_jana_atom_site_adp_f_111123
_jana_atom_site_adp_f_111133
_jana_atom_site_adp_f_111222
_jana_atom_site_adp_f_111223
_jana_atom_site_adp_f_111233
_jana_atom_site_adp_f_111333
_jana_atom_site_adp_f_112222
_jana_atom_site_adp_f_112223
_jana_atom_site_adp_f_112233
_jana_atom_site_adp_f_112333
_jana_atom_site_adp_f_113333
_jana_atom_site_adp_f_122222
_jana_atom_site_adp_f_122223
_jana_atom_site_adp_f_122233
_jana_atom_site_adp_f_122333
_jana_atom_site_adp_f_123333
_jana_atom_site_adp_f_133333
_jana_atom_site_adp_f_222222
_jana_atom_site_adp_f_222223
_jana_atom_site_adp_f_222233
_jana_atom_site_adp_f_222333
_jana_atom_site_adp_f_223333
_jana_atom_site_adp_f_233333
_jana_atom_site_adp_f_333333
? ? ? ? ? ? ? ? ? ? ? ? ? ? ? ? ? ? ? ? ? ? ? ? ? ? ? ? ? ?
